data_7011379
loop_
_publ_author_name
'Hitoshi Miyasaka'
'Rodolphe Cl\'erac'
'Tomohiko Ishii'
'Ho-Chol Chang'
'Susumu Kitagawa'
'Masahiro Yamashita'

_publ_section_title
;
 Out-of-plane dimers of Mn(III) quadridentate Schiff-base complexes
 with saltmen2&#x2212; and naphtmen2&#x2212; ligands: structure
 analysis and ferromagnetic exchange
;
_journal_issue 7
_journal_name_full 'J. Chem. Soc., Dalton Trans.'
_journal_page_first 1528
_journal_page_last 1534
_journal_paper_doi 10.1039/b111094m
_journal_year 2002
_chemical_formula_sum 'C40 H48 Cl2 Mn2 N4 O14'
_chemical_formula_weight 989.62
_space_group_IT_number 14
_symmetry_cell_setting monoclinic
_symmetry_Int_Tables_number 14
_symmetry_space_group_name_Hall '-P 2yab'
_symmetry_space_group_name_H-M 'P 1 21/a 1'
_cell_angle_alpha 90
_cell_angle_beta 89.818(8)
_cell_angle_gamma 90
_cell_formula_units_Z 2
_cell_length_a 20.830(1)
_cell_length_b 13.596(1)
_cell_length_c 7.526(1)
_cell_measurement_reflns_used 25
_cell_measurement_temperature 296.2
_cell_measurement_theta_max 15.0
_cell_measurement_theta_min 14.7
_cell_volume 2131.4(3)
_computing_cell_refinement 'MSC/AFC Diffractometer Control'
_computing_data_collection 'MSC/AFC Diffractometer Control'
_computing_data_reduction 'teXsan Ver. 1.11'
_computing_publication_material 'teXsan Ver. 1.11'
_computing_structure_refinement 'teXsan Ver. 1.10'
_computing_structure_solution SIR92
_diffrn_measured_fraction_theta_full 0.9996
_diffrn_measured_fraction_theta_max 0.9996
_diffrn_measurement_device_type 'Rigaku AFC7R'
_diffrn_measurement_method \w-2\q
_diffrn_radiation_type 'Mo K\a'
_diffrn_radiation_wavelength 0.7107
_diffrn_reflns_av_R_equivalents 0.031
_diffrn_reflns_limit_h_max 27
_diffrn_reflns_limit_h_min -27
_diffrn_reflns_limit_k_max 17
_diffrn_reflns_limit_k_min 0
_diffrn_reflns_limit_l_max 0
_diffrn_reflns_limit_l_min -9
_diffrn_reflns_number 5264
_diffrn_reflns_theta_full 27.50
_diffrn_reflns_theta_max 27.50
_diffrn_standards_decay_% 0.30
_diffrn_standards_interval_count 150
_diffrn_standards_number 3
_exptl_absorpt_coefficient_mu 0.790
_exptl_absorpt_correction_T_max 1.000
_exptl_absorpt_correction_T_min 0.934
_exptl_absorpt_correction_type psi-scan
_exptl_absorpt_process_details '(North, Phillips & Mathews, 1968)'
_exptl_crystal_colour brown
_exptl_crystal_density_diffrn 1.542
_exptl_crystal_density_method 'not measured'
_exptl_crystal_description prismatic
_exptl_crystal_F_000 1024.00
_exptl_crystal_size_max 0.280
_exptl_crystal_size_mid 0.270
_exptl_crystal_size_min 0.250
_refine_diff_density_max 0.89
_refine_diff_density_min -0.76
_refine_ls_extinction_coef 0.00000
_refine_ls_extinction_method 'Zachariasen(1967) type 2 Gaussian isotropic'
_refine_ls_goodness_of_fit_ref 1.288
_refine_ls_hydrogen_treatment noref
_refine_ls_number_parameters 280
_refine_ls_number_reflns 4900
_refine_ls_R_factor_gt 0.0483
_refine_ls_shift/su_max 0.0502
_refine_ls_structure_factor_coef Fsqd
_refine_ls_weighting_details 'w = 1/[\s^2^(Fo^2^) + (0.04200(Max(Fo^2^,0) + 2Fc^2^)/3)^2^]'
_refine_ls_weighting_scheme calc
_refine_ls_wR_factor_ref 0.1385
_reflns_number_gt 2859
_reflns_number_total 4900
_reflns_threshold_expression F^2^>2.0\s(F^2^)
_cod_data_source_file b111094m.txt
_cod_data_source_block '[Mn(saltmen)(H2O)]ClO4'
_cod_original_cell_volume 2131.3(3)
_cod_original_formula_sum 'C40 H48 Cl2 N4 Mn2 O14 '
_cod_database_code 7011379

loop_
_symmetry_equiv_pos_as_xyz
x,y,z
1/2-x,1/2+y,-z
-x,-y,-z
1/2+x,1/2-y,z

loop_
_atom_site_label
_atom_site_type_symbol
_atom_site_fract_x
_atom_site_fract_y
_atom_site_fract_z
_atom_site_U_iso_or_equiv
_atom_site_adp_type
_atom_site_occupancy
_atom_site_calc_flag
_atom_site_refinement_flags
_atom_site_disorder_assembly
_atom_site_disorder_group
Mn(1) Mn 0.44408(2) 0.00415(4) 0.33784(7) 0.0303(1) Uani 1.00 d . . .
Cl(1) Cl 0.67328(5) -0.33346(8) -0.0205(2) 0.0540(3) Uani 1.00 d . . .
O(1) O 0.5243(1) 0.0679(2) 0.3796(3) 0.0358(6) Uani 1.00 d . . .
O(2) O 0.4817(1) -0.1058(2) 0.2283(3) 0.0383(7) Uani 1.00 d . . .
O(3) O 0.4369(1) 0.0782(2) 0.0696(3) 0.0446(7) Uani 1.00 d . . .
O(4) O 0.6328(2) -0.2605(3) -0.0863(6) 0.110(2) Uani 1.00 d . . .
O(5) O 0.6463(3) -0.3857(5) 0.1210(7) 0.156(2) Uani 1.00 d . . .
O(6) O 0.6819(4) -0.3994(4) -0.1471(9) 0.212(3) Uani 1.00 d . . .
O(7) O 0.7304(3) -0.2962(5) 0.021(1) 0.250(4) Uani 1.00 d . . .
N(1) N 0.3954(1) 0.1180(2) 0.4327(4) 0.0344(8) Uani 1.00 d . . .
N(2) N 0.3574(1) -0.0551(2) 0.3374(4) 0.0327(8) Uani 1.00 d . . .
C(1) C 0.5324(2) 0.1656(3) 0.3527(5) 0.0377(10) Uani 1.00 d . . .
C(2) C 0.5920(2) 0.2008(3) 0.2958(6) 0.053(1) Uani 1.00 d . . .
C(3) C 0.6028(2) 0.3004(4) 0.2809(7) 0.065(2) Uani 1.00 d . . .
C(4) C 0.5555(3) 0.3676(3) 0.3217(7) 0.071(2) Uani 1.00 d . . .
C(5) C 0.4961(2) 0.3354(3) 0.3737(6) 0.056(1) Uani 1.00 d . . .
C(6) C 0.4834(2) 0.2333(3) 0.3886(5) 0.0396(10) Uani 1.00 d . . .
C(7) C 0.4195(2) 0.2055(3) 0.4409(5) 0.040(1) Uani 1.00 d . . .
C(8) C 0.3288(2) 0.0963(3) 0.4993(5) 0.0361(9) Uani 1.00 d . . .
C(9) C 0.3366(2) 0.0623(3) 0.6923(5) 0.050(1) Uani 1.00 d . . .
C(10) C 0.2854(2) 0.1875(3) 0.4949(6) 0.053(1) Uani 1.00 d . . .
C(11) C 0.3023(2) 0.0146(3) 0.3754(5) 0.0369(9) Uani 1.00 d . . .
C(12) C 0.2457(2) -0.0403(3) 0.4642(6) 0.053(1) Uani 1.00 d . . .
C(13) C 0.2805(2) 0.0541(3) 0.1942(5) 0.049(1) Uani 1.00 d . . .
C(14) C 0.3454(2) -0.1431(3) 0.2836(5) 0.042(1) Uani 1.00 d . . .
C(15) C 0.3913(2) -0.2158(3) 0.2281(5) 0.042(1) Uani 1.00 d . . .
C(16) C 0.3689(2) -0.3116(3) 0.1966(6) 0.063(1) Uani 1.00 d . . .
C(17) C 0.4099(3) -0.3862(3) 0.1520(7) 0.076(2) Uani 1.00 d . . .
C(18) C 0.4748(3) -0.3654(3) 0.1353(7) 0.066(2) Uani 1.00 d . . .
C(19) C 0.4986(2) -0.2724(3) 0.1613(6) 0.052(1) Uani 1.00 d . . .
C(20) C 0.4572(2) -0.1957(3) 0.2073(5) 0.040(1) Uani 1.00 d . . .
H(1) H 0.6253 0.1559 0.2673 0.0631 Uiso 1.00 calc . . .
H(2) H 0.6436 0.3230 0.2415 0.0770 Uiso 1.00 calc . . .
H(3) H 0.5641 0.4360 0.3153 0.0840 Uiso 1.00 calc . . .
H(4) H 0.4631 0.3818 0.3989 0.0669 Uiso 1.00 calc . . .
H(5) H 0.3927 0.2563 0.4856 0.0481 Uiso 1.00 calc . . .
H(6) H 0.3560 0.1132 0.7599 0.0595 Uiso 1.00 calc . . .
H(7) H 0.2957 0.0472 0.7412 0.0595 Uiso 1.00 calc . . .
H(8) H 0.3630 0.0053 0.6956 0.0595 Uiso 1.00 calc . . .
H(9) H 0.3041 0.2384 0.5638 0.0628 Uiso 1.00 calc . . .
H(10) H 0.2444 0.1712 0.5428 0.0628 Uiso 1.00 calc . . .
H(11) H 0.2805 0.2091 0.3757 0.0628 Uiso 1.00 calc . . .
H(12) H 0.2460 0.0990 0.2107 0.0581 Uiso 1.00 calc . . .
H(13) H 0.2667 0.0010 0.1219 0.0581 Uiso 1.00 calc . . .
H(14) H 0.3153 0.0870 0.1378 0.0581 Uiso 1.00 calc . . .
H(15) H 0.2107 0.0038 0.4808 0.0631 Uiso 1.00 calc . . .
H(16) H 0.2325 -0.0933 0.3904 0.0631 Uiso 1.00 calc . . .
H(17) H 0.2588 -0.0653 0.5763 0.0631 Uiso 1.00 calc . . .
H(18) H 0.3015 -0.1618 0.2798 0.0504 Uiso 1.00 calc . . .
H(19) H 0.3244 -0.3252 0.2069 0.0748 Uiso 1.00 calc . . .
H(20) H 0.3944 -0.4507 0.1330 0.0908 Uiso 1.00 calc . . .
H(21) H 0.5036 -0.4169 0.1053 0.0784 Uiso 1.00 calc . . .
H(22) H 0.5433 -0.2600 0.1478 0.0629 Uiso 1.00 calc . . .
H(23) H 0.4520 0.0453 -0.0339 0.0531 Uiso 1.00 calc . . .
H(24) H 0.4190 0.1422 0.0603 0.0531 Uiso 1.00 calc . . .

loop_
_atom_site_aniso_label
_atom_site_aniso_U_11
_atom_site_aniso_U_22
_atom_site_aniso_U_33
_atom_site_aniso_U_12
_atom_site_aniso_U_13
_atom_site_aniso_U_23
Mn(1) 0.0260(2) 0.0314(3) 0.0336(3) -0.0008(2) 0.0006(2) -0.0035(2)
Cl(1) 0.0571(6) 0.0502(6) 0.0549(6) 0.0145(5) -0.0107(5) 0.0012(5)
O(1) 0.030(1) 0.034(1) 0.044(1) -0.005(1) -0.003(1) 0.005(1)
O(2) 0.037(1) 0.035(1) 0.044(1) 0.000(1) 0.006(1) -0.006(1)
O(3) 0.050(2) 0.050(2) 0.034(1) 0.009(1) 0.003(1) 0.002(1)
O(4) 0.082(3) 0.113(3) 0.135(4) 0.045(3) 0.014(3) 0.063(3)
O(5) 0.133(4) 0.217(6) 0.119(4) 0.055(4) 0.024(3) 0.110(4)
O(6) 0.36(1) 0.120(5) 0.157(6) 0.002(6) 0.107(6) -0.064(4)
O(7) 0.157(6) 0.183(6) 0.41(1) -0.076(5) -0.205(7) 0.140(7)
N(1) 0.033(2) 0.038(2) 0.033(2) 0.003(1) -0.002(1) -0.002(1)
N(2) 0.030(1) 0.039(2) 0.029(1) 0.000(1) -0.001(1) -0.002(1)
C(1) 0.040(2) 0.039(2) 0.035(2) -0.010(2) -0.011(2) 0.006(2)
C(2) 0.039(2) 0.056(3) 0.062(3) -0.012(2) -0.007(2) 0.018(2)
C(3) 0.055(3) 0.063(3) 0.076(3) -0.031(2) -0.015(2) 0.030(3)
C(4) 0.083(4) 0.045(3) 0.084(4) -0.023(3) -0.026(3) 0.018(2)
C(5) 0.065(3) 0.039(2) 0.064(3) -0.005(2) -0.011(2) 0.005(2)
C(6) 0.044(2) 0.034(2) 0.041(2) -0.003(2) -0.006(2) 0.005(2)
C(7) 0.047(2) 0.034(2) 0.039(2) 0.006(2) -0.005(2) -0.004(2)
C(8) 0.031(2) 0.042(2) 0.036(2) 0.005(2) 0.002(1) -0.004(2)
C(9) 0.052(2) 0.061(3) 0.037(2) 0.005(2) 0.007(2) -0.004(2)
C(10) 0.044(2) 0.057(3) 0.057(3) 0.016(2) 0.004(2) -0.003(2)
C(11) 0.027(2) 0.047(2) 0.037(2) 0.003(2) 0.002(1) -0.002(2)
C(12) 0.034(2) 0.069(3) 0.055(3) -0.007(2) 0.009(2) -0.009(2)
C(13) 0.035(2) 0.065(3) 0.046(2) 0.008(2) -0.008(2) 0.000(2)
C(14) 0.040(2) 0.047(2) 0.040(2) -0.009(2) 0.004(2) -0.005(2)
C(15) 0.053(2) 0.035(2) 0.039(2) -0.007(2) 0.006(2) -0.005(2)
C(16) 0.076(3) 0.047(3) 0.065(3) -0.025(2) 0.014(2) -0.013(2)
C(17) 0.119(5) 0.033(2) 0.075(4) -0.012(3) 0.014(3) -0.008(2)
C(18) 0.101(4) 0.033(2) 0.064(3) 0.006(2) 0.008(3) -0.005(2)
C(19) 0.066(3) 0.044(2) 0.047(2) 0.012(2) 0.004(2) -0.004(2)
C(20) 0.056(2) 0.035(2) 0.029(2) 0.001(2) 0.005(2) -0.001(2)

loop_
_atom_type_symbol
_atom_type_description
_atom_type_scat_dispersion_real
_atom_type_scat_dispersion_imag
_atom_type_scat_source
C C 0.003 0.002
;International Tables for Crystallography
(1992, Vol. C, Tables 4.2.6.8 and 6.1.1.1)
;
H H 0.000 0.000
;International Tables for Crystallography
(1992, Vol. C, Table 6.1.1.2)
;
N N 0.006 0.003
;International Tables for Crystallography
(1992, Vol. C, Tables 4.2.6.8 and 6.1.1.1)
;
O O 0.011 0.006
;International Tables for Crystallography
(1992, Vol. C, Tables 4.2.6.8 and 6.1.1.1)
;
Cl Cl 0.148 0.159
;International Tables for Crystallography
(1992, Vol. C, Tables 4.2.6.8 and 6.1.1.1)
;
Mn Mn 0.337 0.728
;International Tables for Crystallography
(1992, Vol. C, Tables 4.2.6.8 and 6.1.1.1)
;

loop_
_geom_angle_atom_site_label_1
_geom_angle_atom_site_label_2
_geom_angle_atom_site_label_3
_geom_angle
_geom_angle_site_symmetry_1
_geom_angle_site_symmetry_2
_geom_angle_site_symmetry_3
_geom_angle_publ_flag
O(1) Mn(1) O(1) 78.42(10) . . 3_656 yes
O(1) Mn(1) O(2) 94.0(1) . . . yes
O(1) Mn(1) O(3) 90.3(1) . . . yes
O(1) Mn(1) N(1) 91.9(1) . . . yes
O(1) Mn(1) N(2) 170.0(1) . . . yes
O(1) Mn(1) O(2) 87.09(10) 3_656 . . yes
O(1) Mn(1) O(3) 167.94(9) 3_656 . . yes
O(1) Mn(1) N(1) 98.0(1) 3_656 . . yes
O(1) Mn(1) N(2) 95.02(10) 3_656 . . yes
O(2) Mn(1) O(3) 89.5(1) . . . yes
O(2) Mn(1) N(1) 172.9(1) . . . yes
O(2) Mn(1) N(2) 93.1(1) . . . yes
O(3) Mn(1) N(1) 86.5(1) . . . yes
O(3) Mn(1) N(2) 96.7(1) . . . yes
N(1) Mn(1) N(2) 81.5(1) . . . yes
O(4) Cl(1) O(5) 113.0(3) . . . yes
O(4) Cl(1) O(6) 107.9(4) . . . yes
O(4) Cl(1) O(7) 110.8(3) . . . yes
O(5) Cl(1) O(6) 105.0(4) . . . yes
O(5) Cl(1) O(7) 111.9(4) . . . yes
O(6) Cl(1) O(7) 107.9(6) . . . yes
Mn(1) O(1) Mn(1) 101.58(10) . . 3_656 yes
Mn(1) O(1) C(1) 122.0(2) . . . yes
Mn(1) O(1) C(1) 119.4(2) 3_656 . . yes
Mn(1) O(2) C(20) 128.5(2) . . . yes
Mn(1) N(1) C(7) 122.5(2) . . . yes
Mn(1) N(1) C(8) 116.0(2) . . . yes
C(7) N(1) C(8) 121.5(3) . . . yes
Mn(1) N(2) C(11) 115.9(2) . . . yes
Mn(1) N(2) C(14) 123.8(3) . . . yes
C(11) N(2) C(14) 119.5(3) . . . yes
O(1) C(1) C(2) 119.5(3) . . . yes
O(1) C(1) C(6) 121.7(3) . . . yes
C(2) C(1) C(6) 118.8(3) . . . yes
C(1) C(2) C(3) 120.4(4) . . . yes
C(2) C(3) C(4) 121.1(4) . . . yes
C(3) C(4) C(5) 119.9(4) . . . yes
C(4) C(5) C(6) 120.3(4) . . . yes
C(1) C(6) C(5) 119.5(4) . . . yes
C(1) C(6) C(7) 123.6(3) . . . yes
C(5) C(6) C(7) 116.8(4) . . . yes
N(1) C(7) C(6) 126.0(3) . . . yes
N(1) C(8) C(9) 105.9(3) . . . yes
N(1) C(8) C(10) 112.1(3) . . . yes
N(1) C(8) C(11) 105.6(3) . . . yes
C(9) C(8) C(10) 109.2(3) . . . yes
C(9) C(8) C(11) 113.1(3) . . . yes
C(10) C(8) C(11) 110.8(3) . . . yes
N(2) C(11) C(8) 106.9(3) . . . yes
N(2) C(11) C(12) 110.9(3) . . . yes
N(2) C(11) C(13) 106.1(3) . . . yes
C(8) C(11) C(12) 111.0(3) . . . yes
C(8) C(11) C(13) 112.9(3) . . . yes
C(12) C(11) C(13) 109.0(3) . . . yes
N(2) C(14) C(15) 127.0(3) . . . yes
C(14) C(15) C(16) 117.9(4) . . . yes
C(14) C(15) C(20) 123.1(3) . . . yes
C(16) C(15) C(20) 119.0(4) . . . yes
C(15) C(16) C(17) 121.5(4) . . . yes
C(16) C(17) C(18) 118.6(4) . . . yes
C(17) C(18) C(19) 121.9(4) . . . yes
C(18) C(19) C(20) 120.1(4) . . . yes
O(2) C(20) C(15) 122.6(3) . . . yes
O(2) C(20) C(19) 118.6(4) . . . yes
C(15) C(20) C(19) 118.9(4) . . . yes

loop_
_geom_bond_atom_site_label_1
_geom_bond_atom_site_label_2
_geom_bond_distance
_geom_bond_site_symmetry_1
_geom_bond_site_symmetry_2
_geom_bond_publ_flag
Mn(1) O(1) 1.909(2) . . yes
Mn(1) O(1) 2.434(2) . 3_656 yes
Mn(1) O(2) 1.878(2) . . yes
Mn(1) O(3) 2.261(3) . . yes
Mn(1) N(1) 1.982(3) . . yes
Mn(1) N(2) 1.978(3) . . yes
Cl(1) O(4) 1.393(4) . . yes
Cl(1) O(5) 1.397(4) . . yes
Cl(1) O(6) 1.320(5) . . yes
Cl(1) O(7) 1.332(5) . . yes
O(1) C(1) 1.354(4) . . yes
O(2) C(20) 1.333(4) . . yes
N(1) C(7) 1.294(4) . . yes
N(1) C(8) 1.503(4) . . yes
N(2) C(11) 1.514(4) . . yes
N(2) C(14) 1.288(5) . . yes
C(1) C(2) 1.397(5) . . yes
C(1) C(6) 1.400(5) . . yes
C(2) C(3) 1.377(6) . . yes
C(3) C(4) 1.378(7) . . yes
C(4) C(5) 1.368(7) . . yes
C(5) C(6) 1.417(5) . . yes
C(6) C(7) 1.437(5) . . yes
C(8) C(9) 1.533(5) . . yes
C(8) C(10) 1.534(5) . . yes
C(8) C(11) 1.553(5) . . yes
C(11) C(12) 1.545(5) . . yes
C(11) C(13) 1.536(5) . . yes
C(14) C(15) 1.436(5) . . yes
C(15) C(16) 1.404(5) . . yes
C(15) C(20) 1.410(5) . . yes
C(16) C(17) 1.367(7) . . yes
C(17) C(18) 1.385(7) . . yes
C(18) C(19) 1.372(6) . . yes
C(19) C(20) 1.396(5) . . yes

loop_
_geom_contact_atom_site_label_1
_geom_contact_atom_site_label_2
_geom_contact_distance
_geom_contact_site_symmetry_1
_geom_contact_site_symmetry_2
_geom_contact_publ_flag
O(2) O(3) 2.832(3) . 3_655 ?
O(3) O(4) 2.875(5) . 3_655 ?
O(3) C(20) 3.424(4) . 3_655 ?
O(3) C(19) 3.432(5) . 3_655 ?
O(3) C(9) 3.537(5) . 1_554 ?
O(3) O(3) 3.538(5) . 3_655 ?
O(4) C(7) 2.981(6) . 3_655 ?
O(4) N(1) 3.302(5) . 3_655 ?
O(4) C(6) 3.348(6) . 3_655 ?
O(4) C(19) 3.359(6) . . ?
O(4) C(13) 3.433(6) . 3_655 ?
O(5) C(19) 3.454(7) . . ?
O(5) C(12) 3.464(6) . 4_545 ?
O(5) C(18) 3.586(8) . . ?
O(6) C(12) 3.313(7) . 4_544 ?
O(6) C(17) 3.486(8) . 3_645 ?
O(7) C(14) 3.218(6) . 4_545 ?
O(7) C(16) 3.499(7) . 4_545 ?
C(3) C(17) 3.472(7) . 3_655 ?
C(4) C(18) 3.499(7) . 3_655 ?
